data_2002406
loop_
_publ_author_name
'Brandt, R'
'Mueller-Buschbaum, Hk'

_publ_section_title
;
Kristallstrukturuntersuchungen an Verbindungen des Typs A3 (M, Nb)8 O21
(A= Tl, Ba; M= Fe, Ni).
;
_journal_name_full
;
Zeitschrift fuer Anorganische und Allgemeine Chemie
;
_journal_page_first 146
_journal_page_last 152
_journal_paper_doi 10.1002/zaac.19885560115
_journal_volume 556
_journal_year 1988
_chemical_formula_structural 'Tl3 Fe0.5 Nb7.5 O21'
_chemical_formula_sum 'Fe0.5 Nb7.5 O21 Tl3'
_chemical_name_systematic
;
Thallium iron(III) niobium oxide (3/0.5/7.5/21)
;
_space_group_IT_number 193
_symmetry_cell_setting hexagonal
_symmetry_Int_Tables_number 193
_symmetry_space_group_name_Hall '-P 6c 2'
_symmetry_space_group_name_H-M 'P 63/m c m'
_cell_angle_alpha 90
_cell_angle_beta 90
_cell_angle_gamma 120
_cell_formula_units_Z 2
_cell_length_a 9.145(1)
_cell_length_b 9.145(1)
_cell_length_c 11.942(1)
_cell_volume 864.9
_refine_ls_R_factor_all 0.088
_cod_original_formula_sum 'Fe.5 Nb7.5 O21 Tl3'
_cod_database_code 2002406

loop_
_symmetry_equiv_pos_as_xyz
x,y,z
-y,x-y,z
y-x,-x,z
y,x,z
x-y,-y,z
-x,y-x,z
-x,-y,-z
y,y-x,-z
x-y,x,-z
-y,-x,-z
y-x,y,-z
x,x-y,-z
-x,-y,1/2+z
y,y-x,1/2+z
x-y,x,1/2+z
-y,-x,1/2+z
y-x,y,1/2+z
x,x-y,1/2+z
x,y,1/2-z
-y,x-y,1/2-z
y-x,-x,1/2-z
y,x,1/2-z
x-y,-y,1/2-z
-x,y-x,1/2-z

loop_
_atom_site_label
_atom_site_type_symbol
_atom_site_symmetry_multiplicity
_atom_site_Wyckoff_symbol
_atom_site_fract_x
_atom_site_fract_y
_atom_site_fract_z
_atom_site_occupancy
_atom_site_attached_hydrogens
_atom_site_calc_flag
Tl1 Tl1+ 6 g 0.5941(4) 0. 0.25 1. 0 d
Nb1 Nb5+ 12 k 0.2461(4) 0. 0.0945(3) 0.9584 0 d
Nb2 Nb5+ 4 d 0.33333 0.66667 0. 0.875 0 d
Fe1 Fe3+ 12 k 0.2461(4) 0. 0.0945(3) 0.0416 0 d
Fe2 Fe3+ 4 d 0.33333 0.66667 0. 0.125 0 d
O1 O2- 6 g 0.209(4) 0. 0.25 1. 0 d
O2 O2- 12 k 0.802(1) 0. 0.075(2) 1. 0 d
O3 O2- 24 l 0.167(2) 0.488(2) 0.100(1) 1. 0 d

loop_
_atom_type_symbol
_atom_type_oxidation_number
Tl1+ 1.000
Nb5+ 5.000
Fe3+ 3.000
O2- -2.000
